data_7021022
loop_
_publ_author_name
'Maekawa, Masahiko'
'Miyazaki, Takeshi'
'Sugimoto, Kunihisa'
'Okubo, Takashi'
'Kuroda-Sowa, Takayoshi'
'Munakata, Megumu'
'Kitagawa, Susumu'

_publ_section_title
;
 Structural diversity among copper(i) ethylene adducts of
 3,6-bis(2-pyridyl)-1,2,4,5-tetrazine.
;
_journal_issue 12
_journal_name_full 'Dalton transactions (Cambridge, England : 2003)'
_journal_page_first 4258
_journal_page_last 4266
_journal_paper_doi 10.1039/c2dt32649c
_journal_volume 42
_journal_year 2013
_chemical_formula_moiety 'C22 H30 Cl2 Cu2 N6 O10'
_chemical_formula_sum 'C22 H30 Cl2 Cu2 N6 O10'
_chemical_formula_weight 736.50
_chemical_name_systematic
;
?
;
_space_group_IT_number 2
_symmetry_cell_setting triclinic
_symmetry_Int_Tables_number 2
_symmetry_space_group_name_Hall '-P 1'
_symmetry_space_group_name_H-M 'P -1'
_atom_sites_solution_hydrogens geom
_atom_sites_solution_primary direct
_atom_sites_solution_secondary difmap
_audit_creation_method SHELXL-97
_cell_angle_alpha 85.772(17)
_cell_angle_beta 87.807(17)
_cell_angle_gamma 80.496(14)
_cell_formula_units_Z 1
_cell_length_a 6.845(4)
_cell_length_b 8.300(5)
_cell_length_c 12.990(9)
_cell_measurement_reflns_used 2443
_cell_measurement_temperature 120.0
_cell_measurement_theta_max 27.5
_cell_measurement_theta_min 3.0
_cell_volume 725.6(8)
_computing_cell_refinement CrystalClear
_computing_data_collection CrystalClear
_computing_data_reduction CrystalClear
_computing_molecular_graphics 'Mercury CSD 3.0'
_computing_publication_material 'WinGX 1.8'
_computing_structure_refinement 'SHELXL-97 (Sheldrick, 2008)'
_diffrn_ambient_temperature 120
_diffrn_detector_area_resol_mean 14.63
_diffrn_measured_fraction_theta_full 0.991
_diffrn_measured_fraction_theta_max 0.991
_diffrn_measurement_device_type 'Rigaku Mercury'
_diffrn_measurement_method \w
_diffrn_radiation_type 'Mo K\a'
_diffrn_radiation_wavelength 0.71070
_diffrn_reflns_av_R_equivalents 0.0275
_diffrn_reflns_av_sigmaI/netI 0.0308
_diffrn_reflns_limit_h_max 8
_diffrn_reflns_limit_h_min -8
_diffrn_reflns_limit_k_max 10
_diffrn_reflns_limit_k_min -10
_diffrn_reflns_limit_l_max 16
_diffrn_reflns_limit_l_min -16
_diffrn_reflns_number 8500
_diffrn_reflns_theta_full 27.48
_diffrn_reflns_theta_max 27.48
_diffrn_reflns_theta_min 3.02
_exptl_absorpt_coefficient_mu 1.713
_exptl_absorpt_correction_T_max 0.8474
_exptl_absorpt_correction_T_min 0.6275
_exptl_absorpt_correction_type multi-scan
_exptl_absorpt_process_details 'Jacobson, R. (1998) Private communication'
_exptl_crystal_colour brown
_exptl_crystal_density_diffrn 1.685
_exptl_crystal_density_method 'not measured'
_exptl_crystal_description platelet
_exptl_crystal_F_000 376
_exptl_crystal_size_max 0.30
_exptl_crystal_size_mid 0.20
_exptl_crystal_size_min 0.10
_refine_diff_density_max 0.511
_refine_diff_density_min -0.683
_refine_diff_density_rms 0.074
_refine_ls_extinction_method none
_refine_ls_goodness_of_fit_ref 1.118
_refine_ls_hydrogen_treatment constr
_refine_ls_matrix_type full
_refine_ls_number_parameters 192
_refine_ls_number_reflns 3291
_refine_ls_number_restraints 0
_refine_ls_restrained_S_all 1.118
_refine_ls_R_factor_all 0.0455
_refine_ls_R_factor_gt 0.0395
_refine_ls_shift/su_max 0.000
_refine_ls_shift/su_mean 0.000
_refine_ls_structure_factor_coef Fsqd
_refine_ls_weighting_details 'calc w=1/[\s^2^(Fo^2^)+(0.0229P)^2^+1.1873P] where P=(Fo^2^+2Fc^2^)/3'
_refine_ls_weighting_scheme calc
_refine_ls_wR_factor_gt 0.0773
_refine_ls_wR_factor_ref 0.0794
_reflns_number_gt 3084
_reflns_number_total 3291
_reflns_threshold_expression >2\s(I)
_cod_data_source_file c2dt32649c.txt
_cod_data_source_block '[Cu2(2,5-H2bptz)(C2H4)2](ClO4)2.2Me2CO'
_cod_database_code 7021022

loop_
_symmetry_equiv_pos_as_xyz
'x, y, z'
'-x, -y, -z'

loop_
_atom_site_label
_atom_site_type_symbol
_atom_site_fract_x
_atom_site_fract_y
_atom_site_fract_z
_atom_site_U_iso_or_equiv
_atom_site_adp_type
_atom_site_occupancy
_atom_site_symmetry_multiplicity
_atom_site_calc_flag
_atom_site_refinement_flags
C1 C 0.2661(3) -0.0821(3) 0.5450(2) 0.0156(5) Uani 1 1 d .
H1 H 0.2693 -0.1561 0.6045 0.019 Uiso 1 1 calc R
C2 C 0.3450(4) -0.1407(3) 0.4519(2) 0.0171(5) Uani 1 1 d .
H2 H 0.4019 -0.2526 0.4482 0.021 Uiso 1 1 calc R
C3 C 0.3392(4) -0.0337(3) 0.3652(2) 0.0178(5) Uani 1 1 d .
H3 H 0.3924 -0.0712 0.3010 0.021 Uiso 1 1 calc R
C4 C 0.2545(4) 0.1301(3) 0.37262(19) 0.0166(5) Uani 1 1 d .
H4 H 0.2476 0.2057 0.3138 0.020 Uiso 1 1 calc R
C5 C 0.1811(3) 0.1792(3) 0.46771(18) 0.0133(5) Uani 1 1 d .
C6 C 0.0858(3) 0.3486(3) 0.48552(18) 0.0125(5) Uani 1 1 d .
C7 C 0.0859(5) 0.0582(4) 0.8152(2) 0.0288(6) Uani 1 1 d .
H7A H 0.0240 -0.0418 0.8248 0.035 Uiso 1 1 calc R
H7B H 0.2166 0.0469 0.8475 0.035 Uiso 1 1 calc R
C8 C -0.0371(5) 0.2042(4) 0.8229(2) 0.0295(7) Uani 1 1 d .
H8A H 0.0134 0.2878 0.8604 0.035 Uiso 1 1 calc R
H8B H -0.1790 0.1992 0.8377 0.035 Uiso 1 1 calc R
C9 C 0.5502(5) 0.2501(4) 0.0143(2) 0.0344(7) Uani 1 1 d .
H9A H 0.6056 0.3365 0.0451 0.052 Uiso 1 1 calc R
H9B H 0.5133 0.2860 -0.0569 0.052 Uiso 1 1 calc R
H9C H 0.6495 0.1504 0.0145 0.052 Uiso 1 1 calc R
C10 C 0.3704(5) 0.2156(3) 0.0759(2) 0.0271(6) Uani 1 1 d .
C11 C 0.1880(5) 0.3428(4) 0.0654(3) 0.0393(8) Uani 1 1 d .
H11A H 0.0797 0.3066 0.1077 0.059 Uiso 1 1 calc R
H11B H 0.1500 0.3584 -0.0071 0.059 Uiso 1 1 calc R
H11C H 0.2151 0.4464 0.0886 0.059 Uiso 1 1 calc R
N1 N 0.1859(3) 0.0749(2) 0.55341(15) 0.0139(4) Uani 1 1 d .
N2 N -0.0065(3) 0.3700(2) 0.57306(15) 0.0135(4) Uani 1 1 d .
N3 N -0.0936(3) 0.5323(2) 0.59174(15) 0.0153(4) Uani 1 1 d .
H3A H -0.1513 0.5557 0.6517 0.018 Uiso 1 1 calc R
O1 O 0.3897(3) 0.5283(2) 0.60492(14) 0.0264(4) Uani 1 1 d .
O2 O 0.5925(3) 0.5186(3) 0.74780(15) 0.0306(5) Uani 1 1 d .
O3 O 0.3638(3) 0.3377(3) 0.74542(17) 0.0358(5) Uani 1 1 d .
O4 O 0.2519(3) 0.6180(3) 0.76316(18) 0.0418(6) Uani 1 1 d .
O5 O 0.3733(4) 0.0926(3) 0.13283(17) 0.0404(6) Uani 1 1 d .
Cu1 Cu 0.05764(5) 0.18145(4) 0.67682(2) 0.01557(10) Uani 1 1 d .
Cl1 Cl 0.39722(9) 0.50119(7) 0.71539(4) 0.01715(14) Uani 1 1 d .

loop_
_atom_site_aniso_label
_atom_site_aniso_U_11
_atom_site_aniso_U_22
_atom_site_aniso_U_33
_atom_site_aniso_U_23
_atom_site_aniso_U_13
_atom_site_aniso_U_12
C1 0.0114(12) 0.0130(11) 0.0228(12) 0.0007(9) -0.0025(10) -0.0033(9)
C2 0.0120(12) 0.0110(11) 0.0285(13) -0.0041(10) -0.0009(10) -0.0013(9)
C3 0.0154(12) 0.0185(12) 0.0209(12) -0.0060(10) -0.0001(10) -0.0047(10)
C4 0.0155(12) 0.0174(12) 0.0170(12) -0.0001(9) -0.0002(9) -0.0039(10)
C5 0.0094(11) 0.0126(11) 0.0181(12) 0.0000(9) -0.0012(9) -0.0024(9)
C6 0.0102(11) 0.0115(10) 0.0164(11) 0.0012(9) -0.0029(9) -0.0037(9)
C7 0.0358(17) 0.0333(16) 0.0174(13) 0.0096(11) -0.0045(12) -0.0101(13)
C8 0.0337(17) 0.0413(17) 0.0132(12) -0.0004(11) 0.0043(11) -0.0073(14)
C9 0.0413(19) 0.0344(17) 0.0246(15) 0.0042(12) 0.0067(13) -0.0021(14)
C10 0.0390(17) 0.0251(14) 0.0190(13) -0.0042(11) -0.0012(12) -0.0089(13)
C11 0.0323(18) 0.045(2) 0.0403(19) -0.0052(15) -0.0054(14) -0.0038(15)
N1 0.0117(10) 0.0134(10) 0.0164(10) 0.0009(8) -0.0012(8) -0.0024(8)
N2 0.0148(10) 0.0101(9) 0.0149(10) 0.0004(7) -0.0006(8) -0.0005(8)
N3 0.0202(11) 0.0106(9) 0.0131(9) 0.0010(7) 0.0045(8) 0.0013(8)
O1 0.0367(12) 0.0248(10) 0.0164(9) 0.0018(7) -0.0003(8) -0.0031(9)
O2 0.0220(11) 0.0461(13) 0.0261(10) -0.0005(9) 0.0006(8) -0.0138(9)
O3 0.0476(14) 0.0253(11) 0.0365(12) 0.0113(9) -0.0035(10) -0.0176(10)
O4 0.0354(13) 0.0484(14) 0.0363(13) -0.0175(11) 0.0085(10) 0.0128(11)
O5 0.0576(16) 0.0316(12) 0.0309(12) 0.0056(9) 0.0081(11) -0.0096(11)
Cu1 0.01798(17) 0.01380(15) 0.01385(15) 0.00244(11) 0.00114(11) -0.00127(11)
Cl1 0.0181(3) 0.0163(3) 0.0164(3) -0.0004(2) 0.0031(2) -0.0021(2)

loop_
_atom_type_symbol
_atom_type_description
_atom_type_scat_dispersion_real
_atom_type_scat_dispersion_imag
_atom_type_scat_source
C C 0.0033 0.0016 'International Tables Vol C Tables 4.2.6.8 and 6.1.1.4'
H H 0.0000 0.0000 'International Tables Vol C Tables 4.2.6.8 and 6.1.1.4'
N N 0.0061 0.0033 'International Tables Vol C Tables 4.2.6.8 and 6.1.1.4'
O O 0.0106 0.0060 'International Tables Vol C Tables 4.2.6.8 and 6.1.1.4'
Cu Cu 0.3201 1.2651 'International Tables Vol C Tables 4.2.6.8 and 6.1.1.4'
Cl Cl 0.1484 0.1585 'International Tables Vol C Tables 4.2.6.8 and 6.1.1.4'

loop_
_geom_angle_atom_site_label_1
_geom_angle_atom_site_label_2
_geom_angle_atom_site_label_3
_geom_angle
_geom_angle_site_symmetry_1
_geom_angle_site_symmetry_3
N1 C1 C2 122.3(2) . .
N1 C1 H1 118.9 . .
C2 C1 H1 118.9 . .
C3 C2 C1 119.0(2) . .
C3 C2 H2 120.5 . .
C1 C2 H2 120.5 . .
C2 C3 C4 119.4(2) . .
C2 C3 H3 120.3 . .
C4 C3 H3 120.3 . .
C5 C4 C3 118.2(2) . .
C5 C4 H4 120.9 . .
C3 C4 H4 120.9 . .
N1 C5 C4 122.8(2) . .
N1 C5 C6 113.7(2) . .
C4 C5 C6 123.5(2) . .
N2 C6 N3 124.9(2) . 2_566
N2 C6 C5 116.3(2) . .
N3 C6 C5 118.7(2) 2_566 .
C8 C7 Cu1 69.72(16) . .
C8 C7 H7A 116.7 . .
Cu1 C7 H7A 116.7 . .
C8 C7 H7B 116.7 . .
Cu1 C7 H7B 116.7 . .
H7A C7 H7B 113.7 . .
C7 C8 Cu1 70.32(16) . .
C7 C8 H8A 116.6 . .
Cu1 C8 H8A 116.6 . .
C7 C8 H8B 116.6 . .
Cu1 C8 H8B 116.6 . .
H8A C8 H8B 113.6 . .
C10 C9 H9A 109.5 . .
C10 C9 H9B 109.5 . .
H9A C9 H9B 109.5 . .
C10 C9 H9C 109.5 . .
H9A C9 H9C 109.5 . .
H9B C9 H9C 109.5 . .
O5 C10 C9 121.7(3) . .
O5 C10 C11 121.7(3) . .
C9 C10 C11 116.5(3) . .
C10 C11 H11A 109.5 . .
C10 C11 H11B 109.5 . .
H11A C11 H11B 109.5 . .
C10 C11 H11C 109.5 . .
H11A C11 H11C 109.5 . .
H11B C11 H11C 109.5 . .
C1 N1 C5 118.3(2) . .
C1 N1 Cu1 128.64(17) . .
C5 N1 Cu1 112.97(16) . .
C6 N2 N3 116.64(19) . .
C6 N2 Cu1 113.60(16) . .
N3 N2 Cu1 127.42(15) . .
C6 N3 N2 118.3(2) 2_566 .
C6 N3 H3A 120.9 2_566 .
N2 N3 H3A 120.9 . .
N2 Cu1 N1 81.78(9) . .
N2 Cu1 C8 119.53(11) . .
N1 Cu1 C8 158.65(11) . .
N2 Cu1 C7 158.80(11) . .
N1 Cu1 C7 118.98(12) . .
C8 Cu1 C7 39.95(13) . .
O4 Cl1 O3 110.38(15) . .
O4 Cl1 O1 110.11(14) . .
O3 Cl1 O1 109.48(13) . .
O4 Cl1 O2 109.36(14) . .
O3 Cl1 O2 108.61(13) . .
O1 Cl1 O2 108.88(12) . .

loop_
_geom_bond_atom_site_label_1
_geom_bond_atom_site_label_2
_geom_bond_distance
_geom_bond_site_symmetry_2
C1 N1 1.338(3) .
C1 C2 1.392(4) .
C1 H1 0.9500 .
C2 C3 1.380(4) .
C2 H2 0.9500 .
C3 C4 1.396(4) .
C3 H3 0.9500 .
C4 C5 1.380(3) .
C4 H4 0.9500 .
C5 N1 1.357(3) .
C5 C6 1.480(3) .
C6 N2 1.289(3) .
C6 N3 1.362(3) 2_566
C7 C8 1.365(4) .
C7 Cu1 2.002(3) .
C7 H7A 0.9900 .
C7 H7B 0.9900 .
C8 Cu1 1.994(3) .
C8 H8A 0.9900 .
C8 H8B 0.9900 .
C9 C10 1.498(4) .
C9 H9A 0.9800 .
C9 H9B 0.9800 .
C9 H9C 0.9800 .
C10 O5 1.214(4) .
C10 C11 1.500(4) .
C11 H11A 0.9800 .
C11 H11B 0.9800 .
C11 H11C 0.9800 .
N1 Cu1 1.992(2) .
N2 N3 1.415(3) .
N2 Cu1 1.991(2) .
N3 C6 1.362(3) 2_566
N3 H3A 0.8800 .
O1 Cl1 1.438(2) .
O2 Cl1 1.449(2) .
O3 Cl1 1.436(2) .
O4 Cl1 1.427(2) .

loop_
_geom_torsion_atom_site_label_1
_geom_torsion_atom_site_label_2
_geom_torsion_atom_site_label_3
_geom_torsion_atom_site_label_4
_geom_torsion
_geom_torsion_site_symmetry_1
_geom_torsion_site_symmetry_4
N1 C1 C2 C3 -0.5(4) . .
C1 C2 C3 C4 -0.1(4) . .
C2 C3 C4 C5 0.7(4) . .
C3 C4 C5 N1 -0.8(4) . .
C3 C4 C5 C6 -179.3(2) . .
N1 C5 C6 N2 -10.6(3) . .
C4 C5 C6 N2 168.0(2) . .
N1 C5 C6 N3 172.3(2) . 2_566
C4 C5 C6 N3 -9.1(4) . 2_566
C2 C1 N1 C5 0.4(3) . .
C2 C1 N1 Cu1 177.64(17) . .
C4 C5 N1 C1 0.2(4) . .
C6 C5 N1 C1 178.9(2) . .
C4 C5 N1 Cu1 -177.44(19) . .
C6 C5 N1 Cu1 1.2(2) . .
N3 C6 N2 N3 -4.7(4) 2_566 .
C5 C6 N2 N3 178.42(19) . .
N3 C6 N2 Cu1 -168.60(19) 2_566 .
C5 C6 N2 Cu1 14.5(3) . .
C6 N2 N3 C6 4.3(4) . 2_566
Cu1 N2 N3 C6 165.72(17) . 2_566
C6 N2 Cu1 N1 -10.78(17) . .
N3 N2 Cu1 N1 -172.6(2) . .
C6 N2 Cu1 C8 170.65(18) . .
N3 N2 Cu1 C8 8.8(2) . .
C6 N2 Cu1 C7 158.1(3) . .
N3 N2 Cu1 C7 -3.8(4) . .
C1 N1 Cu1 N2 -172.6(2) . .
C5 N1 Cu1 N2 4.75(16) . .
C1 N1 Cu1 C8 4.0(4) . .
C5 N1 Cu1 C8 -178.7(3) . .
C1 N1 Cu1 C7 12.0(3) . .
C5 N1 Cu1 C7 -170.67(17) . .
C7 C8 Cu1 N2 -172.97(17) . .
C7 C8 Cu1 N1 10.9(4) . .
C8 C7 Cu1 N2 17.1(4) . .
C8 C7 Cu1 N1 -175.48(17) . .
